data_7012348
loop_
_publ_author_name
'Ren, Xiaoming'
'Ma, Jing'
'Lu, Changsheng'
'Yang, Senzu'
'Meng, Qingjin'
'Wu, Peiheng'

_publ_section_title
;
 Syntheses, crystal structures, ferroelectrics and magnetic properties
 of [R-BzPy]2[Cu(mnt)2] complexes ([R-BzPy]+ =
 1-(4'-R-benzyl)pyridinium, R = NO2 or Br; mnt2-- =
 maleonitriledithiolate)
;
_journal_issue 7
_journal_name_full 'Dalton Transactions'
_journal_page_first 1345
_journal_paper_doi 10.1039/b210314a
_journal_year 2003
_chemical_formula_sum 'C32 H22 Cu N8 O4 S4'
_chemical_formula_weight 774.36
_chemical_name_systematic
; 
? 
;
_space_group_IT_number 1
_symmetry_cell_setting triclinic
_symmetry_space_group_name_Hall 'P 1'
_symmetry_space_group_name_H-M 'P 1'
_atom_sites_solution_hydrogens geom
_atom_sites_solution_primary direct
_atom_sites_solution_secondary difmap
_audit_creation_method SHELXL-97
_cell_angle_alpha 72.84(3)
_cell_angle_beta 85.48(3)
_cell_angle_gamma 78.49(3)
_cell_formula_units_Z 1
_cell_length_a 6.9660(14)
_cell_length_b 10.574(2)
_cell_length_c 12.026(2)
_cell_measurement_reflns_used 25
_cell_measurement_temperature 293(2)
_cell_measurement_theta_max 6.86
_cell_measurement_theta_min 2.63
_cell_volume 829.2(3)
_computing_structure_refinement 'SHELXL-97 (Sheldrick, 1997)'
_computing_structure_solution 'SHELXS-97 (Sheldrick, 1990)'
_diffrn_ambient_temperature 293(2)
_diffrn_measured_fraction_theta_full 0.988
_diffrn_measured_fraction_theta_max 0.988
_diffrn_measurement_device 'Enraf-Nonius CAD4'
_diffrn_measurement_method \w/2\q
_diffrn_radiation_monochromator graphite
_diffrn_radiation_source 'fine-focus sealed tube'
_diffrn_radiation_type MoK\a
_diffrn_radiation_wavelength 0.71073
_diffrn_reflns_av_R_equivalents 0.0000
_diffrn_reflns_av_sigmaI/netI 0.0177
_diffrn_reflns_limit_h_max 8
_diffrn_reflns_limit_h_min 0
_diffrn_reflns_limit_k_max 12
_diffrn_reflns_limit_k_min -12
_diffrn_reflns_limit_l_max 14
_diffrn_reflns_limit_l_min -14
_diffrn_reflns_number 3138
_diffrn_reflns_theta_full 24.97
_diffrn_reflns_theta_max 24.97
_diffrn_reflns_theta_min 1.77
_diffrn_standards_decay_% 0
_diffrn_standards_interval_count 97
_diffrn_standards_number 3
_exptl_absorpt_coefficient_mu 0.962
_exptl_absorpt_correction_T_max 0.80
_exptl_absorpt_correction_T_min 0.72
_exptl_absorpt_correction_type psi-scan
_exptl_absorpt_process_details '(North,Phillips & Mathews,1968)'
_exptl_crystal_colour 'Dark red'
_exptl_crystal_density_diffrn 1.551
_exptl_crystal_density_meas ?
_exptl_crystal_description Block
_exptl_crystal_F_000 395
_exptl_crystal_size_max 0.32
_exptl_crystal_size_mid 0.26
_exptl_crystal_size_min 0.22
_refine_diff_density_max 0.365
_refine_diff_density_min -0.516
_refine_diff_density_rms 0.079
_refine_ls_abs_structure_details 'Flack H D (1983), Acta Cryst. A39, 876-881'
_refine_ls_abs_structure_Flack 0.099(16)
_refine_ls_extinction_method none
_refine_ls_goodness_of_fit_ref 1.092
_refine_ls_hydrogen_treatment mixed
_refine_ls_matrix_type full
_refine_ls_number_parameters 442
_refine_ls_number_reflns 3138
_refine_ls_number_restraints 3
_refine_ls_restrained_S_all 1.091
_refine_ls_R_factor_all 0.0414
_refine_ls_R_factor_gt 0.0343
_refine_ls_shift/su_max 0.000
_refine_ls_shift/su_mean 0.000
_refine_ls_structure_factor_coef Fsqd
_refine_ls_weighting_details 'calc w=1/[\s^2^(Fo^2^)+(0.0609P)^2^+0.3226P] where P=(Fo^2^+2Fc^2^)/3'
_refine_ls_weighting_scheme calc
_refine_ls_wR_factor_gt 0.0929
_refine_ls_wR_factor_ref 0.0977
_reflns_number_gt 2791
_reflns_number_total 3138
_reflns_threshold_expression >2sigma(I)
_cod_data_source_file b210314a.txt
_cod_data_source_block complex_1
_cod_depositor_comments
;
The following automatic conversions were performed:
'_symmetry_cell_setting' value 'Triclinic' changed to 'triclinic'
according to '/home/saulius/struct/CIF-dictionaries/cif_core.dic'
dictionary named 'cif_core.dic' version 2.4.1 from 2010-06-29.

Automatic conversion script
Id: cif_fix_enum 1527 2010-12-29 10:47:43Z saulius 
;
_cod_original_sg_symbol_H-M P1
_cod_database_code 7012348

loop_
_symmetry_equiv_pos_as_xyz
'x, y, z'

loop_
_atom_site_label
_atom_site_type_symbol
_atom_site_fract_x
_atom_site_fract_y
_atom_site_fract_z
_atom_site_U_iso_or_equiv
_atom_site_adp_type
_atom_site_occupancy
_atom_site_symmetry_multiplicity
_atom_site_calc_flag
_atom_site_refinement_flags
_atom_site_disorder_assembly
_atom_site_disorder_group
Cu1 Cu 0.96059(12) 0.32507(8) -0.29964(7) 0.04143(16) Uani 1 1 d . . .
S1 S 0.9093(3) 0.39443(18) -0.49424(16) 0.0654(6) Uani 1 1 d . . .
S2 S 0.8972(3) 0.54089(14) -0.29143(13) 0.0494(5) Uani 1 1 d . . .
S3 S 1.0298(2) 0.11055(14) -0.31098(13) 0.0473(4) Uani 1 1 d . . .
S4 S 1.0092(3) 0.25211(17) -0.10411(15) 0.0581(5) Uani 1 1 d . . .
O1 O 1.7718(8) 0.4063(5) 0.2368(4) 0.0769(13) Uani 1 1 d . . .
O2 O 1.9508(8) 0.2319(5) 0.1983(5) 0.0837(15) Uani 1 1 d . . .
O3 O 1.4697(8) -0.7528(5) 0.6378(4) 0.0686(12) Uani 1 1 d . . .
O4 O 1.5004(8) -0.6953(5) 0.7920(4) 0.0763(13) Uani 1 1 d . . .
N1 N 0.7631(13) 0.7081(7) -0.7296(6) 0.079(2) Uani 1 1 d . . .
N2 N 0.7631(10) 0.8880(6) -0.4895(6) 0.0635(17) Uani 1 1 d . . .
N3 N 1.1606(10) -0.2373(7) -0.1254(6) 0.0632(17) Uani 1 1 d . . .
N4 N 1.1391(12) -0.0706(7) 0.1279(6) 0.075(2) Uani 1 1 d . . .
N5 N 1.2409(8) -0.1442(5) 0.4580(5) 0.0415(12) Uani 1 1 d . . .
N6 N 1.8000(8) 0.2886(5) 0.2365(4) 0.0552(12) Uani 1 1 d . . .
N7 N 1.5508(7) -1.4076(5) 1.0239(4) 0.0407(11) Uani 1 1 d . . .
N8 N 1.5042(6) -0.7801(5) 0.7396(4) 0.0501(11) Uani 1 1 d . . .
C1 C 0.8024(11) 0.6454(7) -0.6360(7) 0.0522(18) Uani 1 1 d . . .
C2 C 0.8527(10) 0.5666(7) -0.5197(6) 0.0442(17) Uani 1 1 d . . .
C3 C 0.8446(10) 0.6284(6) -0.4339(6) 0.0417(16) Uani 1 1 d . . .
C4 C 0.7969(10) 0.7728(7) -0.4630(6) 0.0442(16) Uani 1 1 d . . .
C5 C 1.1192(10) -0.1237(7) -0.1419(6) 0.0466(17) Uani 1 1 d . . .
C6 C 1.0724(9) 0.0206(7) -0.1678(6) 0.0388(15) Uani 1 1 d . . .
C7 C 1.0649(10) 0.0805(7) -0.0802(6) 0.0441(18) Uani 1 1 d . . .
C8 C 1.1022(11) -0.0033(7) 0.0369(7) 0.0524(18) Uani 1 1 d . . .
C9 C 1.2774(12) -0.1813(8) 0.5715(6) 0.0566(19) Uani 1 1 d . . .
H9A H 1.2588 -0.1156 0.6105 0.068 Uiso 1 1 calc R . .
C10 C 1.3404(13) -0.3110(8) 0.6315(7) 0.063(2) Uani 1 1 d . . .
H10A H 1.3648 -0.3342 0.7106 0.076 Uiso 1 1 calc R . .
C11 C 1.3681(12) -0.4082(8) 0.5746(8) 0.066(3) Uani 1 1 d . . .
H11A H 1.4151 -0.4979 0.6136 0.079 Uiso 1 1 calc R . .
C12 C 1.3251(13) -0.3703(8) 0.4590(8) 0.063(2) Uani 1 1 d . . .
H12A H 1.3396 -0.4353 0.4196 0.076 Uiso 1 1 calc R . .
C13 C 1.2613(12) -0.2386(8) 0.4011(7) 0.0563(19) Uani 1 1 d . . .
H13A H 1.2318 -0.2138 0.3227 0.068 Uiso 1 1 calc R . .
C14 C 1.1715(10) -0.0014(7) 0.3945(6) 0.0505(17) Uani 1 1 d . . .
H14A H 1.0827 0.0417 0.4444 0.061 Uiso 1 1 calc R . .
H14B H 1.1002 0.0039 0.3267 0.061 Uiso 1 1 calc R . .
C15 C 1.3414(10) 0.0717(6) 0.3566(5) 0.0442(14) Uani 1 1 d . . .
C16 C 1.4728(10) 0.0423(7) 0.2721(6) 0.0533(17) Uani 1 1 d . . .
H16A H 1.4562 -0.0240 0.2392 0.064 Uiso 1 1 calc R . .
C17 C 1.6276(12) 0.1077(7) 0.2347(6) 0.0557(18) Uani 1 1 d . . .
H17A H 1.7201 0.0830 0.1812 0.067 Uiso 1 1 calc R . .
C18 C 1.6411(10) 0.2135(6) 0.2803(5) 0.0484(15) Uani 1 1 d . . .
C19 C 1.5166(11) 0.2441(6) 0.3638(6) 0.0563(17) Uani 1 1 d . . .
H19A H 1.5315 0.3122 0.3949 0.068 Uiso 1 1 calc R . .
C20 C 1.3644(11) 0.1723(6) 0.4031(6) 0.0555(17) Uani 1 1 d . . .
H20A H 1.2781 0.1925 0.4612 0.067 Uiso 1 1 calc R . .
C21 C 1.4199(11) -1.3791(7) 1.1059(6) 0.0541(17) Uani 1 1 d . . .
H21A H 1.4324 -1.3133 1.1404 0.065 Uiso 1 1 calc R . .
C22 C 1.2687(11) -1.4482(9) 1.1376(7) 0.066(2) Uani 1 1 d . . .
H22A H 1.1796 -1.4298 1.1952 0.079 Uiso 1 1 calc R . .
C23 C 1.2460(11) -1.5413(7) 1.0878(7) 0.066(2) Uani 1 1 d . . .
H23A H 1.1435 -1.5884 1.1110 0.079 Uiso 1 1 calc R . .
C24 C 1.3773(12) -1.5666(7) 1.0011(7) 0.065(2) Uani 1 1 d . . .
H24A H 1.3611 -1.6283 0.9628 0.078 Uiso 1 1 calc R . .
C25 C 1.5291(11) -1.5007(7) 0.9727(6) 0.0554(17) Uani 1 1 d . . .
H25A H 1.6206 -1.5200 0.9167 0.066 Uiso 1 1 calc R . .
C26 C 1.7206(11) -1.3372(7) 0.9935(6) 0.0465(16) Uani 1 1 d . . .
H26A H 1.8139 -1.3807 0.9458 0.056 Uiso 1 1 calc R . .
H26B H 1.7854 -1.3444 1.0642 0.056 Uiso 1 1 calc R . .
C27 C 1.6576(10) -1.1886(6) 0.9276(6) 0.0424(15) Uani 1 1 d . . .
C28 C 1.6322(10) -1.1530(7) 0.8089(6) 0.0464(16) Uani 1 1 d . . .
H28A H 1.6497 -1.2190 0.7703 0.056 Uiso 1 1 calc R . .
C29 C 1.5802(10) -1.0177(7) 0.7476(6) 0.0481(16) Uani 1 1 d . . .
H29A H 1.5619 -0.9918 0.6676 0.058 Uiso 1 1 calc R . .
C30 C 1.5566(9) -0.9240(6) 0.8070(6) 0.0402(14) Uani 1 1 d . . .
C31 C 1.5815(11) -0.9570(7) 0.9241(6) 0.0504(17) Uani 1 1 d . . .
H31A H 1.5645 -0.8906 0.9622 0.061 Uiso 1 1 calc R . .
C32 C 1.6326(10) -1.0920(7) 0.9849(6) 0.0456(16) Uani 1 1 d . . .
H32A H 1.6499 -1.1170 1.0648 0.055 Uiso 1 1 calc R . .

loop_
_atom_site_aniso_label
_atom_site_aniso_U_11
_atom_site_aniso_U_22
_atom_site_aniso_U_33
_atom_site_aniso_U_23
_atom_site_aniso_U_13
_atom_site_aniso_U_12
Cu1 0.0425(3) 0.0393(3) 0.0385(3) -0.00548(19) -0.00224(19) -0.0064(2)
S1 0.1021(16) 0.0437(10) 0.0454(10) -0.0121(8) -0.0171(11) 0.0033(10)
S2 0.0640(12) 0.0433(10) 0.0376(9) -0.0088(7) 0.0007(9) -0.0074(9)
S3 0.0606(11) 0.0396(9) 0.0358(8) -0.0057(7) 0.0002(8) -0.0039(8)
S4 0.0827(14) 0.0467(10) 0.0423(10) -0.0104(8) -0.0111(10) -0.0056(9)
O1 0.100(4) 0.052(3) 0.078(3) -0.005(2) -0.009(3) -0.029(3)
O2 0.071(3) 0.072(3) 0.099(4) -0.009(3) 0.017(3) -0.024(3)
O3 0.091(3) 0.052(2) 0.052(3) 0.0061(19) -0.015(2) -0.015(2)
O4 0.105(4) 0.046(2) 0.076(3) -0.017(2) -0.007(3) -0.009(2)
N1 0.115(6) 0.064(4) 0.047(4) -0.004(3) -0.016(4) -0.007(4)
N2 0.080(4) 0.042(3) 0.061(4) -0.008(3) 0.003(3) -0.006(3)
N3 0.073(4) 0.052(4) 0.056(4) -0.008(3) -0.007(3) 0.000(3)
N4 0.108(5) 0.066(4) 0.041(4) -0.005(3) -0.010(4) -0.001(4)
N5 0.040(3) 0.045(3) 0.034(2) -0.004(2) 0.005(2) -0.010(2)
N6 0.069(3) 0.046(3) 0.045(2) 0.0047(19) -0.010(2) -0.021(2)
N7 0.041(2) 0.038(2) 0.037(2) -0.0016(19) 0.002(2) -0.0072(19)
N8 0.042(2) 0.046(2) 0.057(3) -0.004(2) 0.002(2) -0.012(2)
C1 0.065(4) 0.040(3) 0.045(4) -0.006(3) 0.003(3) -0.004(3)
C2 0.046(4) 0.050(4) 0.033(3) -0.011(3) 0.005(3) -0.005(3)
C3 0.037(3) 0.034(3) 0.048(4) -0.006(3) 0.002(3) 0.000(3)
C4 0.048(4) 0.041(4) 0.042(3) -0.011(3) 0.003(3) -0.009(3)
C5 0.044(4) 0.051(4) 0.039(3) -0.005(3) 0.000(3) -0.006(3)
C6 0.033(3) 0.047(4) 0.034(3) -0.004(3) 0.003(3) -0.012(3)
C7 0.038(4) 0.045(4) 0.041(4) 0.001(3) -0.008(3) -0.007(3)
C8 0.054(4) 0.059(4) 0.042(4) -0.011(3) -0.004(3) -0.007(3)
C9 0.069(5) 0.056(4) 0.040(4) -0.007(3) -0.001(3) -0.011(3)
C10 0.071(5) 0.063(5) 0.047(4) 0.000(3) -0.007(3) -0.015(4)
C11 0.054(4) 0.048(4) 0.080(6) 0.008(4) 0.004(4) -0.013(3)
C12 0.072(5) 0.056(4) 0.065(5) -0.024(4) 0.009(4) -0.012(4)
C13 0.065(4) 0.057(4) 0.043(4) -0.010(3) -0.003(3) -0.008(3)
C14 0.043(3) 0.042(3) 0.054(4) 0.001(3) 0.002(3) -0.004(3)
C15 0.050(3) 0.035(3) 0.040(3) -0.003(2) -0.006(3) -0.001(2)
C16 0.059(4) 0.053(4) 0.054(4) -0.023(3) 0.012(3) -0.020(3)
C17 0.070(4) 0.057(4) 0.046(3) -0.025(3) 0.014(3) -0.017(3)
C18 0.058(4) 0.035(3) 0.043(3) 0.004(2) -0.008(3) -0.008(3)
C19 0.074(4) 0.044(3) 0.054(4) -0.019(3) 0.001(3) -0.009(3)
C20 0.062(4) 0.046(3) 0.061(4) -0.024(3) 0.014(3) -0.007(3)
C21 0.060(4) 0.055(4) 0.045(3) -0.015(3) -0.001(3) -0.006(3)
C22 0.049(4) 0.085(5) 0.055(4) -0.006(4) 0.015(3) -0.018(4)
C23 0.058(4) 0.045(3) 0.085(5) 0.001(3) 0.003(4) -0.019(3)
C24 0.074(5) 0.048(4) 0.078(5) -0.016(3) -0.005(4) -0.023(3)
C25 0.066(4) 0.049(3) 0.049(3) -0.013(3) 0.006(3) -0.009(3)
C26 0.041(3) 0.046(3) 0.048(3) -0.008(3) -0.004(3) -0.006(3)
C27 0.036(3) 0.035(3) 0.051(4) -0.005(3) -0.001(3) -0.007(2)
C28 0.053(4) 0.049(4) 0.040(3) -0.017(3) 0.002(3) -0.010(3)
C29 0.050(4) 0.051(3) 0.040(3) -0.008(3) 0.002(3) -0.013(3)
C30 0.035(3) 0.037(3) 0.046(3) -0.007(2) 0.001(3) -0.008(2)
C31 0.058(4) 0.041(3) 0.052(4) -0.012(3) -0.003(3) -0.008(3)
C32 0.055(4) 0.048(4) 0.035(3) -0.012(3) -0.003(3) -0.011(3)

loop_
_atom_type_symbol
_atom_type_description
_atom_type_scat_dispersion_real
_atom_type_scat_dispersion_imag
_atom_type_scat_source
C C 0.0033 0.0016 'International Tables Vol C Tables 4.2.6.8 and 6.1.1.4'
H H 0.0000 0.0000 'International Tables Vol C Tables 4.2.6.8 and 6.1.1.4'
N N 0.0061 0.0033 'International Tables Vol C Tables 4.2.6.8 and 6.1.1.4'
O O 0.0106 0.0060 'International Tables Vol C Tables 4.2.6.8 and 6.1.1.4'
S S 0.1246 0.1234 'International Tables Vol C Tables 4.2.6.8 and 6.1.1.4'
Cu Cu 0.3201 1.2651 'International Tables Vol C Tables 4.2.6.8 and 6.1.1.4'

loop_
_geom_angle_atom_site_label_1
_geom_angle_atom_site_label_2
_geom_angle_atom_site_label_3
_geom_angle
_geom_angle_site_symmetry_1
_geom_angle_site_symmetry_3
_geom_angle_publ_flag
S2 Cu1 S3 178.63(9) . . ?
S2 Cu1 S1 91.15(8) . . ?
S3 Cu1 S1 88.14(8) . . ?
S2 Cu1 S4 89.71(8) . . ?
S3 Cu1 S4 91.02(7) . . ?
S1 Cu1 S4 178.90(10) . . ?
C2 S1 Cu1 101.3(2) . . ?
C3 S2 Cu1 101.6(3) . . ?
C6 S3 Cu1 101.7(3) . . ?
C7 S4 Cu1 101.5(3) . . ?
C9 N5 C13 119.7(6) . . ?
C9 N5 C14 120.9(7) . . ?
C13 N5 C14 119.4(6) . . ?
O1 N6 O2 123.7(5) . . ?
O1 N6 C18 117.6(6) . . ?
O2 N6 C18 118.7(5) . . ?
C25 N7 C21 120.0(6) . . ?
C25 N7 C26 120.8(6) . . ?
C21 N7 C26 119.2(6) . . ?
O3 N8 O4 124.0(5) . . ?
O3 N8 C30 118.7(5) . . ?
O4 N8 C30 117.3(5) . . ?
N1 C1 C2 179.5(9) . . ?
C3 C2 C1 119.8(6) . . ?
C3 C2 S1 123.2(5) . . ?
C1 C2 S1 117.0(6) . . ?
C2 C3 C4 119.5(6) . . ?
C2 C3 S2 122.8(5) . . ?
C4 C3 S2 117.7(6) . . ?
N2 C4 C3 177.7(8) . . ?
N3 C5 C6 177.2(8) . . ?
C7 C6 C5 120.0(6) . . ?
C7 C6 S3 123.0(5) . . ?
C5 C6 S3 117.0(5) . . ?
C6 C7 C8 118.9(7) . . ?
C6 C7 S4 122.8(5) . . ?
C8 C7 S4 118.3(6) . . ?
N4 C8 C7 177.3(9) . . ?
N5 C9 C10 122.1(8) . . ?
C9 C10 C11 119.3(8) . . ?
C12 C11 C10 118.5(8) . . ?
C11 C12 C13 120.8(8) . . ?
N5 C13 C12 119.7(8) . . ?
N5 C14 C15 110.9(5) . . ?
C16 C15 C20 118.7(7) . . ?
C16 C15 C14 120.6(7) . . ?
C20 C15 C14 120.7(6) . . ?
C17 C16 C15 122.1(7) . . ?
C16 C17 C18 117.5(7) . . ?
C19 C18 C17 121.9(7) . . ?
C19 C18 N6 120.2(6) . . ?
C17 C18 N6 118.0(6) . . ?
C18 C19 C20 119.2(7) . . ?
C15 C20 C19 120.5(7) . . ?
N7 C21 C22 119.2(7) . . ?
C23 C22 C21 121.4(8) . . ?
C22 C23 C24 119.0(7) . . ?
C25 C24 C23 119.1(7) . . ?
C24 C25 N7 121.3(7) . . ?
N7 C26 C27 111.8(5) . . ?
C32 C27 C28 120.6(6) . . ?
C32 C27 C26 120.4(7) . . ?
C28 C27 C26 119.0(7) . . ?
C27 C28 C29 119.4(7) . . ?
C30 C29 C28 118.6(7) . . ?
C29 C30 C31 122.9(6) . . ?
C29 C30 N8 117.7(6) . . ?
C31 C30 N8 119.4(6) . . ?
C30 C31 C32 118.3(7) . . ?
C27 C32 C31 120.2(7) . . ?

loop_
_geom_bond_atom_site_label_1
_geom_bond_atom_site_label_2
_geom_bond_distance
_geom_bond_site_symmetry_2
_geom_bond_publ_flag
Cu1 S2 2.2664(19) . ?
Cu1 S3 2.2654(18) . ?
Cu1 S1 2.271(2) . ?
Cu1 S4 2.2782(19) . ?
S1 C2 1.722(7) . ?
S2 C3 1.719(7) . ?
S3 C6 1.720(7) . ?
S4 C7 1.719(7) . ?
O1 N6 1.221(7) . ?
O2 N6 1.229(7) . ?
O3 N8 1.204(7) . ?
O4 N8 1.234(6) . ?
N1 C1 1.148(9) . ?
N2 C4 1.144(9) . ?
N3 C5 1.138(10) . ?
N4 C8 1.132(9) . ?
N5 C9 1.334(9) . ?
N5 C13 1.348(10) . ?
N5 C14 1.477(8) . ?
N6 C18 1.465(8) . ?
N7 C25 1.342(9) . ?
N7 C21 1.348(9) . ?
N7 C26 1.486(9) . ?
N8 C30 1.484(8) . ?
C1 C2 1.430(10) . ?
C2 C3 1.368(10) . ?
C3 C4 1.437(10) . ?
C5 C6 1.438(10) . ?
C6 C7 1.374(11) . ?
C7 C8 1.437(10) . ?
C9 C10 1.349(11) . ?
C10 C11 1.371(13) . ?
C11 C12 1.367(13) . ?
C12 C13 1.361(11) . ?
C14 C15 1.510(10) . ?
C15 C16 1.376(10) . ?
C15 C20 1.380(9) . ?
C16 C17 1.371(10) . ?
C17 C18 1.404(10) . ?
C18 C19 1.344(10) . ?
C19 C20 1.398(10) . ?
C21 C22 1.367(11) . ?
C22 C23 1.333(12) . ?
C23 C24 1.383(11) . ?
C24 C25 1.348(10) . ?
C26 C27 1.528(9) . ?
C27 C32 1.369(10) . ?
C27 C28 1.380(10) . ?
C28 C29 1.391(9) . ?
C29 C30 1.363(10) . ?
C30 C31 1.363(10) . ?
C31 C32 1.386(9) . ?
